data_4081859
loop_
_publ_author_name
'Wheaton, Craig A.'
'Bow, John-Paul J.'
'Stradiotto, Mark'

_publ_section_title
;
 New Phosphine-Functionalized NHC Ligands: Discovery of an Effective
 Catalyst for the Room-Temperature Amination of Aryl Chlorides with
 Primary and Secondary Amines
;
_journal_issue 21
_journal_name_full Organometallics
_journal_page_first 6148
_journal_paper_doi 10.1021/om400684n
_journal_volume 32
_journal_year 2013
_chemical_formula_sum 'C31 H44 B F4 N2 P'
_chemical_formula_weight 562.46
_chemical_name_systematic
; 
 ? 
;
_space_group_IT_number 61
_symmetry_cell_setting orthorhombic
_symmetry_space_group_name_Hall '-P 2ac 2ab'
_symmetry_space_group_name_H-M 'P b c a'
_atom_sites_solution_hydrogens geom
_atom_sites_solution_primary direct
_atom_sites_solution_secondary difmap
_audit_creation_method SHELXL-97
_cell_angle_alpha 90.00
_cell_angle_beta 90.00
_cell_angle_gamma 90.00
_cell_formula_units_Z 8
_cell_length_a 12.8487(4)
_cell_length_b 13.8907(4)
_cell_length_c 34.2663(9)
_cell_measurement_reflns_used 9863
_cell_measurement_temperature 173(2)
_cell_measurement_theta_max 139.976
_cell_measurement_theta_min 5.158
_cell_volume 6115.8(3)
_computing_structure_refinement 'SHELXL-97 (Sheldrick, 1997)'
_computing_structure_solution 'SHELXS-97 (Sheldrick, 1990)'
_diffrn_ambient_temperature 173(2)
_diffrn_measured_fraction_theta_full 0.992
_diffrn_measured_fraction_theta_max 0.992
_diffrn_radiation_monochromator graphite
_diffrn_radiation_source 'fine-focus sealed tube'
_diffrn_radiation_type CuK\a
_diffrn_radiation_wavelength 1.54178
_diffrn_reflns_av_R_equivalents 0.1560
_diffrn_reflns_av_sigmaI/netI 0.0440
_diffrn_reflns_limit_h_max 15
_diffrn_reflns_limit_h_min -15
_diffrn_reflns_limit_k_max 16
_diffrn_reflns_limit_k_min -16
_diffrn_reflns_limit_l_max 40
_diffrn_reflns_limit_l_min -38
_diffrn_reflns_number 174379
_diffrn_reflns_theta_full 70.25
_diffrn_reflns_theta_max 70.25
_diffrn_reflns_theta_min 2.58
_exptl_absorpt_coefficient_mu 1.187
_exptl_absorpt_correction_T_max 0.9653
_exptl_absorpt_correction_T_min 0.6559
_exptl_absorpt_correction_type multi-scan
_exptl_crystal_colour colourless
_exptl_crystal_density_diffrn 1.222
_exptl_crystal_density_method 'not measured'
_exptl_crystal_description plate
_exptl_crystal_F_000 2400
_exptl_crystal_size_max 0.39
_exptl_crystal_size_mid 0.22
_exptl_crystal_size_min 0.03
_refine_diff_density_max 0.505
_refine_diff_density_min -0.381
_refine_diff_density_rms 0.048
_refine_ls_extinction_method none
_refine_ls_goodness_of_fit_ref 1.013
_refine_ls_hydrogen_treatment constr
_refine_ls_matrix_type full
_refine_ls_number_parameters 367
_refine_ls_number_reflns 5775
_refine_ls_number_restraints 6
_refine_ls_restrained_S_all 1.020
_refine_ls_R_factor_all 0.0678
_refine_ls_R_factor_gt 0.0510
_refine_ls_shift/su_max 0.001
_refine_ls_shift/su_mean 0.000
_refine_ls_structure_factor_coef Fsqd
_refine_ls_weighting_details 'calc w=1/[\s^2^(Fo^2^)+(0.0717P)^2^+3.8917P] where P=(Fo^2^+2Fc^2^)/3'
_refine_ls_weighting_scheme calc
_refine_ls_wR_factor_gt 0.1320
_refine_ls_wR_factor_ref 0.1480
_reflns_number_gt 4544
_reflns_number_total 5775
_reflns_threshold_expression >2sigma(I)
_cod_data_source_file om400684n_si_002.cif
_cod_data_source_block 21
_cod_depositor_comments
;
The following automatic conversions were performed:

'_symmetry_cell_setting' value 'Orthorhombic' changed to
'orthorhombic' according to
/home/saulius/struct/CIF-dictionaries/cif_core.dic dictionary named
'cif_core.dic' version 2.4.2 from 2011-04-26.

Automatic conversion script
Id: cif_fix_values 1891 2012-01-12 08:04:46Z andrius 
;
_cod_original_sg_symbol_H-M Pbca
_cod_database_code 4081859

loop_
_symmetry_equiv_pos_as_xyz
'x, y, z'
'-x+1/2, -y, z+1/2'
'-x, y+1/2, -z+1/2'
'x+1/2, -y+1/2, -z'
'-x, -y, -z'
'x-1/2, y, -z-1/2'
'x, -y-1/2, z-1/2'
'-x-1/2, y-1/2, z'

loop_
_atom_site_label
_atom_site_type_symbol
_atom_site_fract_x
_atom_site_fract_y
_atom_site_fract_z
_atom_site_U_iso_or_equiv
_atom_site_adp_type
_atom_site_occupancy
_atom_site_symmetry_multiplicity
_atom_site_calc_flag
_atom_site_refinement_flags
_atom_site_disorder_assembly
_atom_site_disorder_group
P1 P 0.85962(4) 0.25321(4) 0.640275(14) 0.03009(15) Uani 1 1 d . . .
C1 C 0.96407(15) 0.33282(14) 0.62199(6) 0.0299(4) Uani 1 1 d . . .
N1 N 0.94789(16) 0.28279(15) 0.51543(5) 0.0405(4) Uani 1 1 d . . .
N2 N 0.98128(15) 0.28312(15) 0.45281(5) 0.0415(5) Uani 1 1 d . . .
C2 C 0.97391(16) 0.35047(15) 0.58165(6) 0.0330(4) Uani 1 1 d . . .
C3 C 1.05243(17) 0.41067(16) 0.56833(6) 0.0378(5) Uani 1 1 d . . .
H3 H 1.0586 0.4223 0.5411 0.045 Uiso 1 1 calc R . .
C4 C 1.12171(17) 0.45405(16) 0.59354(7) 0.0380(5) Uani 1 1 d . . .
H4 H 1.1753 0.4946 0.5838 0.046 Uiso 1 1 calc R . .
C5 C 1.11223(17) 0.43786(16) 0.63327(6) 0.0369(5) Uani 1 1 d . . .
H5 H 1.1589 0.4678 0.6510 0.044 Uiso 1 1 calc R . .
C6 C 1.03479(16) 0.37814(15) 0.64692(6) 0.0341(4) Uani 1 1 d . . .
H6 H 1.0293 0.3674 0.6742 0.041 Uiso 1 1 calc R . .
C7 C 0.83054(16) 0.30649(14) 0.68887(6) 0.0309(4) Uani 1 1 d . . .
H7 H 0.8973 0.3181 0.7031 0.037 Uiso 1 1 calc R . .
C8 C 0.76186(19) 0.23985(16) 0.71300(7) 0.0402(5) Uani 1 1 d . . .
H8A H 0.6984 0.2239 0.6979 0.048 Uiso 1 1 calc R . .
H8B H 0.7998 0.1791 0.7182 0.048 Uiso 1 1 calc R . .
C9 C 0.7306(2) 0.28560(18) 0.75163(7) 0.0515(6) Uani 1 1 d . . .
H9A H 0.6837 0.2414 0.7659 0.062 Uiso 1 1 calc R . .
H9B H 0.7935 0.2957 0.7678 0.062 Uiso 1 1 calc R . .
C10 C 0.6761(2) 0.3814(2) 0.74545(8) 0.0608(7) Uani 1 1 d . . .
H10A H 0.6092 0.3707 0.7318 0.073 Uiso 1 1 calc R . .
H10B H 0.6610 0.4112 0.7711 0.073 Uiso 1 1 calc R . .
C11 C 0.7433(3) 0.44835(18) 0.72163(7) 0.0594(7) Uani 1 1 d . . .
H11A H 0.8067 0.4647 0.7366 0.071 Uiso 1 1 calc R . .
H11B H 0.7048 0.5088 0.7165 0.071 Uiso 1 1 calc R . .
C12 C 0.7745(2) 0.40252(16) 0.68287(7) 0.0464(6) Uani 1 1 d . . .
H12A H 0.8207 0.4471 0.6685 0.056 Uiso 1 1 calc R . .
H12B H 0.7114 0.3919 0.6668 0.056 Uiso 1 1 calc R . .
C13 C 0.93309(17) 0.14095(15) 0.65179(6) 0.0351(5) Uani 1 1 d . . .
H13 H 0.8825 0.0965 0.6647 0.042 Uiso 1 1 calc R . .
C14 C 0.96646(19) 0.09124(19) 0.61372(7) 0.0464(6) Uani 1 1 d . . .
H14A H 0.9049 0.0829 0.5967 0.056 Uiso 1 1 calc R . .
H14B H 1.0171 0.1326 0.5998 0.056 Uiso 1 1 calc R . .
C15 C 1.0156(2) -0.0067(2) 0.62161(9) 0.0608(7) Uani 1 1 d . . .
H15A H 0.9627 -0.0504 0.6329 0.073 Uiso 1 1 calc R . .
H15B H 1.0398 -0.0350 0.5967 0.073 Uiso 1 1 calc R . .
C16 C 1.1071(2) 0.0013(2) 0.64961(9) 0.0586(7) Uani 1 1 d . . .
H16A H 1.1337 -0.0639 0.6557 0.070 Uiso 1 1 calc R . .
H16B H 1.1639 0.0380 0.6370 0.070 Uiso 1 1 calc R . .
C17 C 1.0758(2) 0.0514(2) 0.68729(8) 0.0567(7) Uani 1 1 d . . .
H17A H 1.1381 0.0603 0.7039 0.068 Uiso 1 1 calc R . .
H17B H 1.0259 0.0104 0.7017 0.068 Uiso 1 1 calc R . .
C18 C 1.02605(19) 0.14913(17) 0.67925(7) 0.0435(5) Uani 1 1 d . . .
H18A H 1.0030 0.1780 0.7042 0.052 Uiso 1 1 calc R . .
H18B H 1.0786 0.1925 0.6675 0.052 Uiso 1 1 calc R . .
C19 C 0.89761(18) 0.30783(19) 0.55231(6) 0.0418(5) Uani 1 1 d . . .
H19A H 0.8655 0.2494 0.5636 0.050 Uiso 1 1 calc R . .
H19B H 0.8414 0.3550 0.5472 0.050 Uiso 1 1 calc R . .
C20 C 0.92837(17) 0.32200(16) 0.48158(6) 0.0363(5) Uani 1 1 d . . .
H20 H 0.8807 0.3735 0.4781 0.044 Uiso 1 1 calc R . .
C21 C 1.0258(2) 0.2061(2) 0.51151(7) 0.0521(6) Uani 1 1 d . . .
H21A H 0.9994 0.1443 0.5220 0.063 Uiso 1 1 calc R . .
H21B H 1.0912 0.2231 0.5251 0.063 Uiso 1 1 calc R . .
C22 C 1.0422(3) 0.2003(2) 0.46718(7) 0.0586(7) Uani 1 1 d . . .
H22A H 1.1167 0.2068 0.4603 0.070 Uiso 1 1 calc R . .
H22B H 1.0153 0.1389 0.4565 0.070 Uiso 1 1 calc R . .
C23 C 0.97307(17) 0.30745(15) 0.41207(6) 0.0348(5) Uani 1 1 d . . .
C24 C 0.88233(18) 0.28463(16) 0.39184(6) 0.0374(5) Uani 1 1 d . . .
C25 C 0.88056(19) 0.30505(17) 0.35201(6) 0.0420(5) Uani 1 1 d . . .
H25 H 0.8196 0.2906 0.3375 0.050 Uiso 1 1 calc R . .
C26 C 0.9649(2) 0.34580(16) 0.33297(6) 0.0412(5) Uani 1 1 d . . .
C27 C 1.05204(19) 0.36916(16) 0.35453(7) 0.0412(5) Uani 1 1 d . . .
H27 H 1.1096 0.3981 0.3417 0.049 Uiso 1 1 calc R . .
C28 C 1.05823(18) 0.35183(17) 0.39428(6) 0.0394(5) Uani 1 1 d . . .
C29 C 0.7885(2) 0.2428(2) 0.41158(8) 0.0606(8) Uani 1 1 d . . .
H29A H 0.7541 0.2928 0.4271 0.091 Uiso 1 1 calc R . .
H29B H 0.8099 0.1899 0.4287 0.091 Uiso 1 1 calc R . .
H29C H 0.7400 0.2185 0.3918 0.091 Uiso 1 1 calc R . .
C30 C 0.9609(3) 0.3681(2) 0.28982(7) 0.0624(8) Uani 1 1 d . . .
H30A H 1.0116 0.4186 0.2837 0.094 Uiso 1 1 calc R . .
H30B H 0.8909 0.3902 0.2829 0.094 Uiso 1 1 calc R . .
H30C H 0.9775 0.3099 0.2749 0.094 Uiso 1 1 calc R . .
C31 C 1.15126(19) 0.3854(2) 0.41699(8) 0.0580(7) Uani 1 1 d . . .
H31A H 1.1972 0.3306 0.4222 0.087 Uiso 1 1 calc R . .
H31B H 1.1283 0.4136 0.4418 0.087 Uiso 1 1 calc R . .
H31C H 1.1890 0.4340 0.4018 0.087 Uiso 1 1 calc R . .
F1 F 1.34184(19) 0.50712(18) 0.46786(6) 0.1084(9) Uani 1 1 d . . .
B1 B 1.2952(3) 0.4793(2) 0.50142(9) 0.0534(7) Uani 0.77 1 d PD A 1
F2 F 1.2895(3) 0.3774(2) 0.50214(9) 0.0957(10) Uani 0.77 1 d PD A 1
F3 F 1.1927(3) 0.5086(3) 0.49857(12) 0.0932(14) Uani 0.77 1 d PD A 1
F4 F 1.3419(3) 0.5070(4) 0.53516(9) 0.1318(16) Uani 0.77 1 d PD A 1
B1B B 1.2952(3) 0.4793(2) 0.50142(9) 0.0534(7) Uani 0.23 1 d PD A 2
F2B F 1.1895(7) 0.4804(6) 0.5008(3) 0.0373(18) Uiso 0.23 1 d PD A 2
F3B F 1.3030(8) 0.5638(6) 0.5257(3) 0.074(3) Uiso 0.23 1 d PD A 2
F4B F 1.3336(10) 0.4073(9) 0.5154(4) 0.107(4) Uiso 0.23 1 d PD A 2

loop_
_atom_site_aniso_label
_atom_site_aniso_U_11
_atom_site_aniso_U_22
_atom_site_aniso_U_33
_atom_site_aniso_U_23
_atom_site_aniso_U_13
_atom_site_aniso_U_12
P1 0.0314(3) 0.0360(3) 0.0228(3) -0.00281(18) 0.00071(18) -0.0056(2)
C1 0.0309(10) 0.0351(10) 0.0237(10) -0.0013(7) 0.0010(7) -0.0022(8)
N1 0.0486(11) 0.0505(11) 0.0223(9) -0.0014(7) -0.0027(7) 0.0043(9)
N2 0.0505(11) 0.0519(11) 0.0220(9) -0.0033(7) -0.0029(7) 0.0153(9)
C2 0.0353(10) 0.0392(11) 0.0245(10) -0.0001(8) 0.0018(8) 0.0006(9)
C3 0.0422(12) 0.0433(12) 0.0280(11) 0.0048(8) 0.0067(8) -0.0009(10)
C4 0.0366(11) 0.0355(11) 0.0418(12) 0.0005(9) 0.0088(9) -0.0034(9)
C5 0.0345(11) 0.0395(11) 0.0367(12) -0.0069(9) 0.0012(8) -0.0038(9)
C6 0.0363(11) 0.0412(11) 0.0247(10) -0.0049(8) 0.0009(8) -0.0042(9)
C7 0.0348(10) 0.0330(10) 0.0250(10) 0.0005(7) 0.0025(8) -0.0018(8)
C8 0.0501(13) 0.0347(11) 0.0358(12) 0.0013(9) 0.0132(10) -0.0023(10)
C9 0.0715(18) 0.0483(13) 0.0346(13) 0.0054(10) 0.0226(11) 0.0057(12)
C10 0.0754(19) 0.0616(16) 0.0453(15) 0.0005(12) 0.0237(13) 0.0220(15)
C11 0.097(2) 0.0363(13) 0.0448(15) -0.0014(10) 0.0155(14) 0.0164(14)
C12 0.0686(16) 0.0359(12) 0.0348(13) 0.0062(9) 0.0103(11) 0.0068(11)
C13 0.0382(11) 0.0349(11) 0.0323(11) -0.0035(8) 0.0064(8) -0.0023(9)
C14 0.0450(13) 0.0561(15) 0.0381(13) -0.0176(10) -0.0010(10) 0.0048(11)
C15 0.0595(17) 0.0563(16) 0.0666(19) -0.0257(14) 0.0048(13) 0.0086(13)
C16 0.0498(15) 0.0548(16) 0.0712(19) -0.0047(13) 0.0073(13) 0.0141(12)
C17 0.0655(17) 0.0554(16) 0.0491(16) 0.0057(12) -0.0046(12) 0.0123(13)
C18 0.0518(14) 0.0470(13) 0.0317(12) -0.0028(9) -0.0063(10) 0.0046(11)
C19 0.0441(12) 0.0603(14) 0.0210(11) -0.0003(9) 0.0002(8) -0.0047(11)
C20 0.0401(11) 0.0456(12) 0.0232(10) -0.0021(8) -0.0026(8) 0.0048(9)
C21 0.0669(17) 0.0589(16) 0.0305(13) -0.0031(10) -0.0106(11) 0.0173(13)
C22 0.0805(19) 0.0636(17) 0.0316(13) -0.0045(11) -0.0073(12) 0.0313(15)
C23 0.0454(12) 0.0386(11) 0.0205(10) -0.0042(8) 0.0018(8) 0.0052(9)
C24 0.0489(13) 0.0377(11) 0.0256(11) -0.0010(8) -0.0015(9) -0.0083(10)
C25 0.0561(14) 0.0428(12) 0.0270(11) -0.0018(9) -0.0069(9) -0.0100(11)
C26 0.0619(15) 0.0372(11) 0.0247(11) -0.0012(8) 0.0038(9) -0.0002(10)
C27 0.0498(13) 0.0389(12) 0.0348(12) -0.0056(9) 0.0136(9) -0.0019(10)
C28 0.0390(11) 0.0442(12) 0.0351(12) -0.0115(9) 0.0032(9) 0.0051(10)
C29 0.0615(17) 0.078(2) 0.0424(15) 0.0090(12) -0.0036(12) -0.0304(15)
C30 0.088(2) 0.0708(18) 0.0284(14) 0.0071(12) 0.0054(12) -0.0046(16)
C31 0.0350(12) 0.084(2) 0.0552(17) -0.0225(14) 0.0002(11) 0.0016(13)
F1 0.1168(18) 0.140(2) 0.0682(13) -0.0077(12) 0.0460(12) -0.0623(15)
B1 0.0529(17) 0.066(2) 0.0418(17) -0.0005(13) 0.0080(13) -0.0075(15)
F2 0.144(3) 0.0619(16) 0.081(2) 0.0136(14) -0.0220(19) 0.0254(18)
F3 0.120(3) 0.076(3) 0.084(2) 0.007(2) 0.0389(17) 0.042(2)
F4 0.123(3) 0.213(5) 0.0603(19) -0.016(2) -0.0213(17) -0.086(3)
B1B 0.0529(17) 0.066(2) 0.0418(17) -0.0005(13) 0.0080(13) -0.0075(15)

loop_
_atom_type_symbol
_atom_type_description
_atom_type_scat_dispersion_real
_atom_type_scat_dispersion_imag
_atom_type_scat_source
C C 0.0181 0.0091 'International Tables Vol C Tables 4.2.6.8 and 6.1.1.4'
H H 0.0000 0.0000 'International Tables Vol C Tables 4.2.6.8 and 6.1.1.4'
B B 0.0090 0.0039 'International Tables Vol C Tables 4.2.6.8 and 6.1.1.4'
N N 0.0311 0.0180 'International Tables Vol C Tables 4.2.6.8 and 6.1.1.4'
F F 0.0727 0.0534 'International Tables Vol C Tables 4.2.6.8 and 6.1.1.4'
P P 0.2955 0.4335 'International Tables Vol C Tables 4.2.6.8 and 6.1.1.4'

loop_
_geom_angle_atom_site_label_1
_geom_angle_atom_site_label_2
_geom_angle_atom_site_label_3
_geom_angle
C1 P1 C7 102.19(9)
C1 P1 C13 101.79(9)
C7 P1 C13 104.18(9)
C6 C1 C2 117.57(18)
C6 C1 P1 122.32(15)
C2 C1 P1 120.10(15)
C20 N1 C19 125.7(2)
C20 N1 C21 110.63(19)
C19 N1 C21 123.61(19)
C20 N2 C23 126.38(19)
C20 N2 C22 110.14(19)
C23 N2 C22 123.04(18)
C3 C2 C1 119.51(19)
C3 C2 C19 119.01(19)
C1 C2 C19 121.44(18)
C4 C3 C2 121.8(2)
C4 C3 H3 119.1
C2 C3 H3 119.1
C3 C4 C5 119.2(2)
C3 C4 H4 120.4
C5 C4 H4 120.4
C6 C5 C4 119.7(2)
C6 C5 H5 120.2
C4 C5 H5 120.2
C5 C6 C1 122.2(2)
C5 C6 H6 118.9
C1 C6 H6 118.9
C8 C7 C12 109.28(18)
C8 C7 P1 111.13(14)
C12 C7 P1 108.74(14)
C8 C7 H7 109.2
C12 C7 H7 109.2
P1 C7 H7 109.2
C9 C8 C7 111.78(19)
C9 C8 H8A 109.3
C7 C8 H8A 109.3
C9 C8 H8B 109.3
C7 C8 H8B 109.3
H8A C8 H8B 107.9
C10 C9 C8 111.5(2)
C10 C9 H9A 109.3
C8 C9 H9A 109.3
C10 C9 H9B 109.3
C8 C9 H9B 109.3
H9A C9 H9B 108.0
C11 C10 C9 110.6(2)
C11 C10 H10A 109.5
C9 C10 H10A 109.5
C11 C10 H10B 109.5
C9 C10 H10B 109.5
H10A C10 H10B 108.1
C10 C11 C12 111.3(2)
C10 C11 H11A 109.4
C12 C11 H11A 109.4
C10 C11 H11B 109.4
C12 C11 H11B 109.4
H11A C11 H11B 108.0
C11 C12 C7 111.73(19)
C11 C12 H12A 109.3
C7 C12 H12A 109.3
C11 C12 H12B 109.3
C7 C12 H12B 109.3
H12A C12 H12B 107.9
C18 C13 C14 109.80(18)
C18 C13 P1 117.69(15)
C14 C13 P1 109.71(16)
C18 C13 H13 106.3
C14 C13 H13 106.3
P1 C13 H13 106.3
C15 C14 C13 111.5(2)
C15 C14 H14A 109.3
C13 C14 H14A 109.3
C15 C14 H14B 109.3
C13 C14 H14B 109.3
H14A C14 H14B 108.0
C16 C15 C14 111.5(2)
C16 C15 H15A 109.3
C14 C15 H15A 109.3
C16 C15 H15B 109.3
C14 C15 H15B 109.3
H15A C15 H15B 108.0
C17 C16 C15 111.4(2)
C17 C16 H16A 109.4
C15 C16 H16A 109.4
C17 C16 H16B 109.4
C15 C16 H16B 109.4
H16A C16 H16B 108.0
C16 C17 C18 111.4(2)
C16 C17 H17A 109.3
C18 C17 H17A 109.3
C16 C17 H17B 109.3
C18 C17 H17B 109.3
H17A C17 H17B 108.0
C13 C18 C17 111.9(2)
C13 C18 H18A 109.2
C17 C18 H18A 109.2
C13 C18 H18B 109.2
C17 C18 H18B 109.2
H18A C18 H18B 107.9
N1 C19 C2 112.25(18)
N1 C19 H19A 109.2
C2 C19 H19A 109.2
N1 C19 H19B 109.2
C2 C19 H19B 109.2
H19A C19 H19B 107.9
N1 C20 N2 113.3(2)
N1 C20 H20 123.3
N2 C20 H20 123.3
N1 C21 C22 102.83(18)
N1 C21 H21A 111.2
C22 C21 H21A 111.2
N1 C21 H21B 111.2
C22 C21 H21B 111.2
H21A C21 H21B 109.1
N2 C22 C21 102.51(19)
N2 C22 H22A 111.3
C21 C22 H22A 111.3
N2 C22 H22B 111.3
C21 C22 H22B 111.3
H22A C22 H22B 109.2
C24 C23 C28 122.6(2)
C24 C23 N2 119.4(2)
C28 C23 N2 118.0(2)
C23 C24 C25 117.0(2)
C23 C24 C29 122.5(2)
C25 C24 C29 120.5(2)
C26 C25 C24 122.1(2)
C26 C25 H25 119.0
C24 C25 H25 119.0
C27 C26 C25 118.6(2)
C27 C26 C30 120.2(2)
C25 C26 C30 121.1(2)
C26 C27 C28 122.1(2)
C26 C27 H27 118.9
C28 C27 H27 118.9
C27 C28 C23 117.5(2)
C27 C28 C31 120.1(2)
C23 C28 C31 122.3(2)
C24 C29 H29A 109.5
C24 C29 H29B 109.5
H29A C29 H29B 109.5
C24 C29 H29C 109.5
H29A C29 H29C 109.5
H29B C29 H29C 109.5
C26 C30 H30A 109.5
C26 C30 H30B 109.5
H30A C30 H30B 109.5
C26 C30 H30C 109.5
H30A C30 H30C 109.5
H30B C30 H30C 109.5
C28 C31 H31A 109.5
C28 C31 H31B 109.5
H31A C31 H31B 109.5
C28 C31 H31C 109.5
H31A C31 H31C 109.5
H31B C31 H31C 109.5
F1 B1 F4 116.5(3)
F1 B1 F3 106.2(3)
F4 B1 F3 113.5(4)
F1 B1 F2 108.8(3)
F4 B1 F2 106.9(3)
F3 B1 F2 104.2(3)

loop_
_geom_bond_atom_site_label_1
_geom_bond_atom_site_label_2
_geom_bond_distance
P1 C1 1.848(2)
P1 C7 1.860(2)
P1 C13 1.865(2)
C1 C6 1.397(3)
C1 C2 1.410(3)
N1 C20 1.306(3)
N1 C19 1.461(3)
N1 C21 1.468(3)
N2 C20 1.314(3)
N2 C23 1.440(3)
N2 C22 1.476(3)
C2 C3 1.388(3)
C2 C19 1.524(3)
C3 C4 1.379(3)
C3 H3 0.9500
C4 C5 1.385(3)
C4 H4 0.9500
C5 C6 1.377(3)
C5 H5 0.9500
C6 H6 0.9500
C7 C8 1.523(3)
C7 C12 1.530(3)
C7 H7 1.0000
C8 C9 1.522(3)
C8 H8A 0.9900
C8 H8B 0.9900
C9 C10 1.519(4)
C9 H9A 0.9900
C9 H9B 0.9900
C10 C11 1.509(4)
C10 H10A 0.9900
C10 H10B 0.9900
C11 C12 1.526(3)
C11 H11A 0.9900
C11 H11B 0.9900
C12 H12A 0.9900
C12 H12B 0.9900
C13 C18 1.525(3)
C13 C14 1.537(3)
C13 H13 1.0000
C14 C15 1.525(4)
C14 H14A 0.9900
C14 H14B 0.9900
C15 C16 1.522(4)
C15 H15A 0.9900
C15 H15B 0.9900
C16 C17 1.521(4)
C16 H16A 0.9900
C16 H16B 0.9900
C17 C18 1.525(3)
C17 H17A 0.9900
C17 H17B 0.9900
C18 H18A 0.9900
C18 H18B 0.9900
C19 H19A 0.9900
C19 H19B 0.9900
C20 H20 0.9500
C21 C22 1.536(3)
C21 H21A 0.9900
C21 H21B 0.9900
C22 H22A 0.9900
C22 H22B 0.9900
C23 C24 1.393(3)
C23 C28 1.396(3)
C24 C25 1.394(3)
C24 C29 1.500(3)
C25 C26 1.386(3)
C25 H25 0.9500
C26 C27 1.380(3)
C26 C30 1.512(3)
C27 C28 1.385(3)
C27 H27 0.9500
C28 C31 1.501(3)
C29 H29A 0.9800
C29 H29B 0.9800
C29 H29C 0.9800
C30 H30A 0.9800
C30 H30B 0.9800
C30 H30C 0.9800
C31 H31A 0.9800
C31 H31B 0.9800
C31 H31C 0.9800
F1 B1 1.353(3)
B1 F4 1.358(4)
B1 F3 1.382(5)
B1 F2 1.418(4)

loop_
_geom_torsion_atom_site_label_1
_geom_torsion_atom_site_label_2
_geom_torsion_atom_site_label_3
_geom_torsion_atom_site_label_4
_geom_torsion
C7 P1 C1 C6 30.89(19)
C13 P1 C1 C6 -76.64(19)
C7 P1 C1 C2 -148.46(17)
C13 P1 C1 C2 104.01(17)
C6 C1 C2 C3 0.4(3)
P1 C1 C2 C3 179.76(16)
C6 C1 C2 C19 -177.3(2)
P1 C1 C2 C19 2.1(3)
C1 C2 C3 C4 0.0(3)
C19 C2 C3 C4 177.8(2)
C2 C3 C4 C5 -0.6(3)
C3 C4 C5 C6 0.7(3)
C4 C5 C6 C1 -0.3(3)
C2 C1 C6 C5 -0.3(3)
P1 C1 C6 C5 -179.64(17)
C1 P1 C7 C8 -168.14(15)
C13 P1 C7 C8 -62.46(17)
C1 P1 C7 C12 71.53(17)
C13 P1 C7 C12 177.21(16)
C12 C7 C8 C9 -55.7(3)
P1 C7 C8 C9 -175.72(17)
C7 C8 C9 C10 56.5(3)
C8 C9 C10 C11 -55.6(3)
C9 C10 C11 C12 55.6(3)
C10 C11 C12 C7 -56.7(3)
C8 C7 C12 C11 55.8(3)
P1 C7 C12 C11 177.2(2)
C1 P1 C13 C18 54.84(18)
C7 P1 C13 C18 -51.14(19)
C1 P1 C13 C14 -71.64(17)
C7 P1 C13 C14 -177.62(15)
C18 C13 C14 C15 55.8(3)
P1 C13 C14 C15 -173.34(18)
C13 C14 C15 C16 -55.8(3)
C14 C15 C16 C17 54.7(3)
C15 C16 C17 C18 -54.4(3)
C14 C13 C18 C17 -55.8(3)
P1 C13 C18 C17 177.72(17)
C16 C17 C18 C13 55.7(3)
C20 N1 C19 C2 -115.7(3)
C21 N1 C19 C2 66.7(3)
C3 C2 C19 N1 37.1(3)
C1 C2 C19 N1 -145.2(2)
C19 N1 C20 N2 -177.1(2)
C21 N1 C20 N2 0.8(3)
C23 N2 C20 N1 176.8(2)
C22 N2 C20 N1 4.3(3)
C20 N1 C21 C22 -5.2(3)
C19 N1 C21 C22 172.8(2)
C20 N2 C22 C21 -7.1(3)
C23 N2 C22 C21 -179.9(2)
N1 C21 C22 N2 7.0(3)
C20 N2 C23 C24 -68.5(3)
C22 N2 C23 C24 103.1(3)
C20 N2 C23 C28 112.6(3)
C22 N2 C23 C28 -75.8(3)
C28 C23 C24 C25 2.2(3)
N2 C23 C24 C25 -176.6(2)
C28 C23 C24 C29 -175.9(2)
N2 C23 C24 C29 5.3(3)
C23 C24 C25 C26 0.3(3)
C29 C24 C25 C26 178.4(2)
C24 C25 C26 C27 -1.8(4)
C24 C25 C26 C30 -179.5(2)
C25 C26 C27 C28 1.0(3)
C30 C26 C27 C28 178.7(2)
C26 C27 C28 C23 1.3(3)
C26 C27 C28 C31 -175.3(2)
C24 C23 C28 C27 -2.9(3)
N2 C23 C28 C27 175.87(19)
C24 C23 C28 C31 173.5(2)
N2 C23 C28 C31 -7.6(3)
